data_7225181
loop_
_publ_author_name
'Xue, Han'
'Zhang, Zhong'
'Pan, Rui'
'Yang, Bai-Feng'
'Liu, Hong-Sheng'
'Yang, Guo-Yu'

_publ_section_title
;
 Supramolecular nanotubes constructed from 3d--4f heterometallic
 sandwiched polyoxotungstate dimers
;
_journal_issue 24
_journal_name_full CrystEngComm
_journal_page_first 4643
_journal_paper_doi 10.1039/C6CE00755D
_journal_volume 18
_journal_year 2016
_chemical_formula_sum 'C12 H89 Fe2 N8 O101 P2 Tb W20'
_chemical_formula_weight 5971.47
_chemical_name_systematic
; 
 ? 
;
_space_group_IT_number 165
_symmetry_cell_setting trigonal
_symmetry_space_group_name_Hall '-P 3 2"c'
_symmetry_space_group_name_H-M 'P -3 c 1'
_atom_sites_solution_primary direct
_atom_sites_solution_secondary difmap
_audit_creation_method SHELXL-97
_audit_update_record
;
2016-05-06 deposited with the CCDC.
2016-05-11 downloaded from the CCDC.
;
_cell_angle_alpha 90.00
_cell_angle_beta 90.00
_cell_angle_gamma 120.00
_cell_formula_units_Z 6
_cell_length_a 31.9128(10)
_cell_length_b 31.9128(10)
_cell_length_c 20.7587(9)
_cell_measurement_reflns_used 5490
_cell_measurement_temperature 293(2)
_cell_measurement_theta_max 26
_cell_measurement_theta_min 2.96
_cell_volume 18308.8(11)
_computing_cell_refinement 'Bruker FRAMBO'
_computing_data_collection 'Bruker FRAMBO'
_computing_data_reduction 'Bruker SAINT'
_computing_molecular_graphics 'Bruker SHELXTL'
_computing_publication_material 'Bruker SHELXTL'
_computing_structure_refinement 'SHELXL-97 (Sheldrick, 1997)'
_computing_structure_solution 'SHELXS-97 (Sheldrick, 1990)'
_diffrn_ambient_temperature 293(2)
_diffrn_measured_fraction_theta_full 0.997
_diffrn_measured_fraction_theta_max 0.997
_diffrn_measurement_device_type 'multiwire proportional'
_diffrn_measurement_method 'phi and omega scans'
_diffrn_radiation_monochromator graphite
_diffrn_radiation_source 'fine-focus sealed tube'
_diffrn_radiation_type MoK\a
_diffrn_radiation_wavelength 0.71073
_diffrn_reflns_av_R_equivalents 0.0000
_diffrn_reflns_av_sigmaI/netI 0.0918
_diffrn_reflns_limit_h_max 30
_diffrn_reflns_limit_h_min -33
_diffrn_reflns_limit_k_max 26
_diffrn_reflns_limit_k_min -28
_diffrn_reflns_limit_l_max 23
_diffrn_reflns_limit_l_min -25
_diffrn_reflns_number 11965
_diffrn_reflns_theta_full 26.00
_diffrn_reflns_theta_max 26.00
_diffrn_reflns_theta_min 2.96
_diffrn_standards_decay_% none
_diffrn_standards_interval_count none
_diffrn_standards_interval_time none
_diffrn_standards_number none
_exptl_absorpt_coefficient_mu 19.690
_exptl_absorpt_correction_T_max 0.6942
_exptl_absorpt_correction_T_min 0.2206
_exptl_absorpt_correction_type multi-scan
_exptl_crystal_colour mossgreen
_exptl_crystal_density_diffrn 3.250
_exptl_crystal_density_method 'not measured'
_exptl_crystal_description acicular
_exptl_crystal_F_000 15912
_exptl_crystal_size_max 0.11
_exptl_crystal_size_mid 0.06
_exptl_crystal_size_min 0.02
_platon_squeeze_details
;
;
_refine_diff_density_max 2.942
_refine_diff_density_min -2.060
_refine_diff_density_rms 0.350
_refine_ls_extinction_method none
_refine_ls_goodness_of_fit_ref 1.046
_refine_ls_matrix_type full
_refine_ls_number_parameters 594
_refine_ls_number_reflns 11965
_refine_ls_number_restraints 21
_refine_ls_restrained_S_all 1.046
_refine_ls_R_factor_all 0.1124
_refine_ls_R_factor_gt 0.0653
_refine_ls_shift/su_max 0.088
_refine_ls_shift/su_mean 0.003
_refine_ls_structure_factor_coef Fsqd
_refine_ls_weighting_details 'calc w=1/[\s^2^(Fo^2^)+(0.0743P)^2^+3.7030P] where P=(Fo^2^+2Fc^2^)/3'
_refine_ls_weighting_scheme calc
_refine_ls_wR_factor_gt 0.1512
_refine_ls_wR_factor_ref 0.1675
_reflns_number_gt 6744
_reflns_number_total 11965
_reflns_threshold_expression >2sigma(I)
_cod_data_source_file c6ce00755d2.cif
_cod_data_source_block xx
_cod_depositor_comments 'Adding full bibliography for 7225178--7225181.cif.'
_cod_original_sg_symbol_H-M P-3c1
_cod_database_code 7225181

loop_
_symmetry_equiv_pos_as_xyz
'x, y, z'
'-y, x-y, z'
'-x+y, -x, z'
'y, x, -z+1/2'
'-x, -x+y, -z+1/2'
'x-y, -y, -z+1/2'
'-x, -y, -z'
'y, -x+y, -z'
'x-y, x, -z'
'-y, -x, z-1/2'
'x, x-y, z-1/2'
'-x+y, y, z-1/2'

loop_
_atom_site_label
_atom_site_type_symbol
_atom_site_fract_x
_atom_site_fract_y
_atom_site_fract_z
_atom_site_U_iso_or_equiv
_atom_site_adp_type
_atom_site_occupancy
_atom_site_symmetry_multiplicity
_atom_site_calc_flag
_atom_site_refinement_flags
W1 W 0.35649(3) 0.02046(3) 0.08378(4) 0.0455(2) Uani 1 1 d .
W2 W 0.55436(3) 0.24555(3) 0.17776(4) 0.0538(2) Uani 1 1 d .
W3 W 0.56597(3) 0.18642(3) 0.04603(4) 0.0506(2) Uani 1 1 d .
W4 W 0.46265(3) 0.07067(3) -0.00389(4) 0.0471(2) Uani 1 1 d .
W5 W 0.51570(3) 0.13259(3) 0.27851(4) 0.0466(2) Uani 1 1 d .
W6 W 0.34575(3) 0.08244(3) 0.22401(4) 0.0513(2) Uani 1 1 d .
W7 W 0.44078(3) 0.19315(3) 0.26761(4) 0.0560(3) Uani 1 1 d .
W8 W 0.49403(4) 0.23859(3) 0.03803(5) 0.0606(3) Uani 1 1 d .
W9 W 0.38941(4) 0.12105(3) -0.01336(4) 0.0578(3) Uani 1 1 d .
W10 W 0.37840(4) 0.18542(4) 0.12932(5) 0.0640(3) Uani 1 1 d .
Tb1 Tb 0.40891(4) 0.0000 0.2500 0.0414(3) Uani 1 2 d S
Fe1 Fe 0.52311(10) 0.08129(9) 0.14785(12) 0.0387(6) Uani 1 1 d .
P1 P 0.45538(16) 0.13184(15) 0.1344(2) 0.0280(10) Uani 1 1 d .
O1 O 0.4207(4) 0.1428(4) 0.1705(6) 0.041(3) Uani 1 1 d .
O2 O 0.3333(5) 0.0513(4) 0.1402(6) 0.044(3) Uani 1 1 d .
O3 O 0.5158(5) 0.1368(5) -0.0031(6) 0.057(4) Uani 1 1 d .
O4 O 0.5668(5) 0.1425(4) 0.0992(6) 0.044(3) Uani 1 1 d .
O5 O 0.4970(5) 0.2362(5) 0.2208(6) 0.053(4) Uani 1 1 d .
O6 O 0.4689(4) 0.0734(4) 0.3004(5) 0.040(3) Uani 1 1 d .
O7 O 0.4268(5) 0.0968(5) -0.0512(5) 0.051(4) Uani 1 1 d .
O8 O 0.5518(4) 0.1984(4) 0.2274(6) 0.047(3) Uani 1 1 d .
O9 O 0.4883(4) 0.0572(5) 0.0653(5) 0.043(3) Uani 1 1 d .
O10 O 0.3993(5) 0.0180(5) 0.0168(5) 0.048(3) Uani 1 1 d .
O11 O 0.5365(5) 0.2743(4) 0.1064(7) 0.056(4) Uani 1 1 d .
O12 O 0.5525(5) 0.1152(4) 0.2314(6) 0.050(3) Uani 1 1 d .
O13 O 0.3878(5) 0.0081(4) 0.1427(6) 0.045(3) Uani 1 1 d .
O14 O 0.3762(5) 0.0531(5) 0.2512(6) 0.050(3) Uani 1 1 d .
O15 O 0.5932(5) 0.2353(5) 0.1105(6) 0.054(4) Uani 1 1 d .
O16 O 0.4812(5) 0.0196(5) 0.1887(6) 0.055(4) Uani 1 1 d .
O17 O 0.4488(6) 0.1823(6) -0.0093(6) 0.071(5) Uani 1 1 d .
O18 O 0.3450(5) 0.0590(5) 0.0140(7) 0.061(4) Uani 1 1 d .
O19 O 0.4983(5) 0.1804(4) 0.1097(6) 0.047(3) Uani 1 1 d .
O20 O 0.4744(4) 0.1058(4) 0.1757(5) 0.035(3) Uani 1 1 d .
O21 O 0.3042(6) -0.0352(5) 0.0698(7) 0.064(4) Uani 1 1 d .
O22 O 0.5689(5) 0.0553(5) 0.1431(7) 0.056(4) Uani 1 1 d .
O23 O 0.4410(6) 0.2277(5) 0.0907(7) 0.066(4) Uani 1 1 d U
O24 O 0.6146(6) 0.2034(6) -0.0013(8) 0.076(5) Uani 1 1 d .
O25 O 0.4058(5) 0.2135(5) 0.2108(6) 0.057(4) Uani 1 1 d .
O26 O 0.3788(5) 0.1382(5) 0.2821(6) 0.061(4) Uani 1 1 d .
O27 O 0.5434(5) 0.2275(5) 0.0060(7) 0.062(4) Uani 1 1 d .
O28 O 0.3684(6) 0.1471(6) 0.0536(7) 0.077(5) Uani 1 1 d .
O29 O 0.5989(6) 0.2957(6) 0.2129(7) 0.071(4) Uani 1 1 d .
O30 O 0.5807(6) -0.0022(6) 0.1825(7) 0.070(5) Uani 1 1 d .
O31 O 0.4276(5) 0.1005(5) 0.0762(6) 0.051(3) Uani 1 1 d .
O32 O 0.3321(6) 0.1301(5) 0.1744(7) 0.066(4) Uani 1 1 d .
O33 O 0.4729(5) 0.1600(5) 0.2909(7) 0.060(4) Uani 1 1 d .
O34 O 0.2882(6) 0.0518(5) 0.2599(7) 0.067(4) Uani 1 1 d .
O35 O 0.5494(6) 0.1533(5) 0.3490(7) 0.066(4) Uani 1 1 d .
O36 O 0.4796(5) 0.0466(5) -0.0651(6) 0.058(4) Uani 1 1 d .
O37 O 0.3626(6) 0.1294(6) -0.0796(7) 0.074(5) Uani 1 1 d .
O38 O 0.4988(6) 0.2846(6) -0.0118(7) 0.074(5) Uani 1 1 d .
O39 O 0.4453(7) 0.2262(6) 0.3347(7) 0.087(6) Uani 1 1 d .
O40 O 0.3472(7) 0.2148(6) 0.1117(9) 0.090(5) Uani 1 1 d .
C1 C 0.5568(9) 0.0181(8) 0.1774(10) 0.058(6) Uani 1 1 d .
C2 C 0.5079(8) -0.0014(8) 0.2128(9) 0.051(5) Uani 1 1 d .
N1 N 0.0492(7) 0.4809(8) 0.0788(8) 0.074(6) Uani 1 1 d D
N2 N 0.1123(14) 0.4304(13) -0.0228(13) 0.174(15) Uani 1 1 d D
C3 C 0.1039(9) 0.4550(10) 0.0339(12) 0.103(11) Uani 1 1 d DU
C4 C 0.0843(10) 0.4885(11) 0.0240(12) 0.097(10) Uani 1 1 d DU
O1W O 0.4988(9) 0.3392(8) 0.1401(15) 0.151(10) Uani 1 1 d .
O2W O 0.3565(15) 0.592(4) 0.1854(16) 0.58(8) Uani 1 1 d .
O3W O 0.3699(10) 0.3407(9) 0.0991(11) 0.154(10) Uani 1 1 d .
O4W O 0.2557(8) 0.5645(10) 0.1182(10) 0.141(9) Uani 1 1 d .
O5W O 0.6667 0.3333 0.0854(15) 0.102(11) Uani 1 3 d S
O6W O 0.1462(10) 0.3788(11) 0.0607(13) 0.168(11) Uani 1 1 d .
O7W O 0.3310(12) 0.5116(10) 0.1341(15) 0.205(16) Uani 1 1 d .
O8W O 0.2561(16) 0.0688(16) 0.069(2) 0.252(18) Uani 1 1 d .

loop_
_atom_site_aniso_label
_atom_site_aniso_U_11
_atom_site_aniso_U_22
_atom_site_aniso_U_33
_atom_site_aniso_U_23
_atom_site_aniso_U_13
_atom_site_aniso_U_12
W1 0.0406(5) 0.0372(5) 0.0590(5) 0.0058(4) 0.0001(4) 0.0198(4)
W2 0.0468(6) 0.0280(5) 0.0847(6) 0.0046(4) 0.0090(5) 0.0172(4)
W3 0.0450(5) 0.0336(5) 0.0720(5) 0.0129(4) 0.0168(4) 0.0187(4)
W4 0.0513(6) 0.0390(5) 0.0528(4) 0.0060(4) 0.0080(4) 0.0238(4)
W5 0.0397(5) 0.0320(5) 0.0633(5) -0.0018(4) 0.0010(4) 0.0145(4)
W6 0.0413(5) 0.0423(5) 0.0754(6) 0.0037(4) 0.0112(4) 0.0248(4)
W7 0.0541(6) 0.0402(5) 0.0791(6) -0.0047(4) 0.0125(5) 0.0274(5)
W8 0.0592(6) 0.0362(5) 0.0905(6) 0.0185(5) 0.0104(5) 0.0269(5)
W9 0.0567(6) 0.0504(6) 0.0702(5) 0.0156(4) 0.0001(4) 0.0297(5)
W10 0.0598(7) 0.0506(6) 0.0989(7) 0.0102(5) 0.0094(5) 0.0406(5)
Tb1 0.0346(6) 0.0341(8) 0.0553(7) 0.0008(6) 0.0004(3) 0.0170(4)
Fe1 0.0334(16) 0.0229(14) 0.0552(15) 0.0029(12) 0.0053(12) 0.0106(12)
P1 0.026(2) 0.014(2) 0.046(2) 0.0028(18) 0.0074(19) 0.012(2)
O1 0.031(7) 0.034(7) 0.066(7) -0.006(6) 0.011(6) 0.023(6)
O2 0.043(8) 0.036(8) 0.064(7) 0.005(6) 0.015(6) 0.029(7)
O3 0.050(9) 0.047(9) 0.077(9) 0.024(7) 0.017(7) 0.026(8)
O4 0.052(9) 0.027(7) 0.063(8) 0.013(6) 0.013(6) 0.027(7)
O5 0.045(9) 0.037(8) 0.080(9) -0.011(7) 0.001(7) 0.022(7)
O6 0.032(7) 0.026(7) 0.052(7) 0.004(5) 0.012(6) 0.008(6)
O7 0.056(9) 0.058(10) 0.052(7) 0.005(6) 0.001(6) 0.038(8)
O8 0.034(8) 0.021(7) 0.077(8) 0.009(6) 0.009(6) 0.008(6)
O9 0.038(8) 0.050(8) 0.054(7) 0.016(6) -0.009(6) 0.031(7)
O10 0.064(9) 0.039(8) 0.034(6) -0.004(5) -0.002(6) 0.021(7)
O11 0.052(9) 0.021(7) 0.096(10) 0.019(7) 0.031(8) 0.019(7)
O12 0.033(8) 0.024(7) 0.089(9) 0.002(6) 0.021(7) 0.011(6)
O13 0.041(8) 0.034(8) 0.066(8) 0.002(6) 0.004(6) 0.022(7)
O14 0.042(9) 0.051(9) 0.062(8) 0.013(7) 0.013(6) 0.029(7)
O15 0.034(8) 0.029(8) 0.090(9) 0.015(7) 0.007(7) 0.010(7)
O16 0.065(10) 0.050(9) 0.057(8) 0.012(7) 0.010(7) 0.033(8)
O17 0.075(11) 0.108(14) 0.060(8) 0.029(8) 0.016(8) 0.068(11)
O18 0.046(9) 0.049(9) 0.087(9) 0.008(8) -0.009(7) 0.023(8)
O19 0.042(8) 0.024(7) 0.065(8) 0.008(6) -0.002(6) 0.008(6)
O20 0.031(7) 0.032(7) 0.052(6) 0.008(5) 0.001(5) 0.023(6)
O21 0.067(11) 0.048(9) 0.080(9) 0.016(7) 0.007(8) 0.031(9)
O22 0.041(9) 0.044(9) 0.085(9) 0.021(8) 0.017(7) 0.021(7)
O23 0.066(8) 0.051(7) 0.101(8) 0.002(6) 0.003(6) 0.043(6)
O24 0.049(10) 0.056(11) 0.104(11) 0.029(9) 0.033(9) 0.012(9)
O25 0.066(10) 0.031(8) 0.087(9) -0.021(7) -0.004(8) 0.033(8)
O26 0.063(10) 0.066(10) 0.082(9) 0.021(8) 0.015(8) 0.053(9)
O27 0.052(10) 0.049(9) 0.093(10) 0.022(8) 0.029(8) 0.031(8)
O28 0.062(11) 0.080(12) 0.101(11) 0.044(9) 0.005(9) 0.044(10)
O29 0.059(11) 0.055(10) 0.114(11) -0.029(9) -0.024(9) 0.038(9)
O30 0.074(12) 0.107(14) 0.077(9) -0.005(9) -0.006(8) 0.081(12)
O31 0.057(9) 0.030(8) 0.072(8) 0.011(6) 0.013(7) 0.026(7)
O32 0.067(11) 0.054(10) 0.093(10) -0.008(8) 0.008(8) 0.042(9)
O33 0.055(10) 0.047(9) 0.081(9) 0.019(7) 0.027(8) 0.027(8)
O34 0.057(10) 0.038(9) 0.098(11) -0.001(8) 0.009(8) 0.019(8)
O35 0.066(11) 0.047(9) 0.082(9) -0.017(7) -0.037(8) 0.025(8)
O36 0.065(10) 0.056(10) 0.059(8) 0.003(7) 0.010(7) 0.036(9)
O37 0.057(10) 0.084(13) 0.091(10) 0.000(9) -0.024(8) 0.041(10)
O38 0.080(12) 0.071(11) 0.077(9) 0.020(8) 0.018(9) 0.042(10)
O39 0.143(17) 0.085(13) 0.065(9) -0.038(9) -0.002(10) 0.081(13)
O40 0.102(15) 0.066(12) 0.127(13) 0.018(10) -0.006(11) 0.061(12)
C1 0.080(18) 0.050(15) 0.059(12) -0.019(11) -0.010(12) 0.043(14)
C2 0.061(15) 0.063(15) 0.049(10) -0.012(10) -0.020(10) 0.047(13)
N1 0.051(13) 0.086(16) 0.085(12) 0.007(11) 0.008(10) 0.034(12)
N2 0.20(4) 0.19(4) 0.12(2) -0.01(2) 0.03(2) 0.09(3)
C3 0.030(14) 0.12(3) 0.101(19) -0.011(18) 0.006(13) -0.006(16)
C4 0.071(19) 0.10(2) 0.12(2) 0.074(18) 0.041(16) 0.042(18)
O1W 0.110(19) 0.060(14) 0.29(3) -0.012(17) -0.02(2) 0.050(14)
O2W 0.18(4) 1.4(2) 0.14(3) -0.14(6) -0.01(2) 0.37(8)
O3W 0.14(2) 0.11(2) 0.147(19) -0.028(15) -0.032(16) 0.014(17)
O4W 0.108(19) 0.18(3) 0.106(14) -0.022(15) -0.018(13) 0.049(18)
O5W 0.096(17) 0.096(17) 0.12(2) 0.000 0.000 0.048(8)
O6W 0.14(2) 0.16(3) 0.18(2) -0.04(2) 0.008(19) 0.07(2)
O7W 0.18(3) 0.13(2) 0.22(3) -0.03(2) 0.12(2) 0.01(2)
O8W 0.22(4) 0.22(4) 0.33(5) -0.01(3) -0.01(3) 0.12(4)

loop_
_atom_type_symbol
_atom_type_description
_atom_type_scat_dispersion_real
_atom_type_scat_dispersion_imag
_atom_type_scat_source
C C 0.0033 0.0016 'International Tables Vol C Tables 4.2.6.8 and 6.1.1.4'
H H 0.0000 0.0000 'International Tables Vol C Tables 4.2.6.8 and 6.1.1.4'
Fe Fe 0.3463 0.8444 'International Tables Vol C Tables 4.2.6.8 and 6.1.1.4'
N N 0.0061 0.0033 'International Tables Vol C Tables 4.2.6.8 and 6.1.1.4'
O O 0.0106 0.0060 'International Tables Vol C Tables 4.2.6.8 and 6.1.1.4'
P P 0.1023 0.0942 'International Tables Vol C Tables 4.2.6.8 and 6.1.1.4'
Tb Tb -0.1723 4.1537 'International Tables Vol C Tables 4.2.6.8 and 6.1.1.4'
W W -0.8490 6.8722 'International Tables Vol C Tables 4.2.6.8 and 6.1.1.4'

loop_
_geom_angle_atom_site_label_1
_geom_angle_atom_site_label_2
_geom_angle_atom_site_label_3
_geom_angle
_geom_angle_site_symmetry_1
_geom_angle_site_symmetry_3
O21 W1 O13 104.4(6) . .
O21 W1 O2 102.0(6) . .
O13 W1 O2 95.8(5) . .
O21 W1 O10 99.8(6) . .
O13 W1 O10 89.9(5) . .
O2 W1 O10 155.3(5) . .
O21 W1 O18 97.3(6) . .
O13 W1 O18 157.8(6) . .
O2 W1 O18 83.8(6) . .
O10 W1 O18 82.0(6) . .
O21 W1 O31 166.5(5) . .
O13 W1 O31 86.8(5) . .
O2 W1 O31 84.0(5) . .
O10 W1 O31 72.3(5) . .
O18 W1 O31 71.1(5) . .
O29 W2 O8 102.2(7) . .
O29 W2 O5 103.4(6) . .
O8 W2 O5 87.8(6) . .
O29 W2 O11 100.7(7) . .
O8 W2 O11 157.0(6) . .
O5 W2 O11 87.0(6) . .
O29 W2 O15 99.2(7) . .
O8 W2 O15 92.1(5) . .
O5 W2 O15 156.9(5) . .
O11 W2 O15 84.2(5) . .
O29 W2 O19 169.7(6) . .
O8 W2 O19 84.8(5) . .
O5 W2 O19 84.3(5) . .
O11 W2 O19 72.4(5) . .
O15 W2 O19 72.7(5) . .
O24 W3 O4 103.9(7) . .
O24 W3 O3 102.3(7) . .
O4 W3 O3 90.9(6) . .
O24 W3 O15 100.3(7) . .
O4 W3 O15 91.6(6) . .
O3 W3 O15 156.0(6) . .
O24 W3 O27 97.2(7) . .
O4 W3 O27 158.9(5) . .
O3 W3 O27 83.8(6) . .
O15 W3 O27 85.4(6) . .
O24 W3 O19 166.8(6) . .
O4 W3 O19 87.9(5) . .
O3 W3 O19 83.2(5) . .
O15 W3 O19 73.1(5) . .
O27 W3 O19 71.3(5) . .
O36 W4 O9 101.6(6) . .
O36 W4 O10 101.8(6) . .
O9 W4 O10 91.0(5) . .
O36 W4 O3 101.2(6) . .
O9 W4 O3 89.9(6) . .
O10 W4 O3 156.3(5) . .
O36 W4 O7 101.5(6) . .
O9 W4 O7 156.8(5) . .
O10 W4 O7 84.4(6) . .
O3 W4 O7 85.5(6) . .
O36 W4 O31 172.1(6) . .
O9 W4 O31 84.4(5) . .
O10 W4 O31 72.7(5) . .
O3 W4 O31 83.8(5) . .
O7 W4 O31 72.6(5) . .
O35 W5 O6 102.7(6) . .
O35 W5 O12 101.5(7) . .
O6 W5 O12 98.1(5) . .
O35 W5 O33 98.9(7) . .
O6 W5 O33 92.2(6) . .
O12 W5 O33 154.6(6) . .
O35 W5 O8 96.8(6) . .
O6 W5 O8 159.0(5) . .
O12 W5 O8 85.4(5) . .
O33 W5 O8 77.1(5) . .
O35 W5 O20 175.7(6) . .
O6 W5 O20 80.3(4) . .
O12 W5 O20 74.9(5) . .
O33 W5 O20 84.1(5) . .
O8 W5 O20 80.7(4) . .
O34 W6 O14 105.8(6) . .
O34 W6 O2 101.8(6) . .
O14 W6 O2 92.4(6) . .
O34 W6 O26 100.5(6) . .
O14 W6 O26 95.5(6) . .
O2 W6 O26 153.2(5) . .
O34 W6 O32 94.3(7) . .
O14 W6 O32 159.9(6) . .
O2 W6 O32 82.3(5) . .
O26 W6 O32 81.6(6) . .
O34 W6 O1 164.4(6) . .
O14 W6 O1 88.9(5) . .
O2 W6 O1 82.3(5) . .
O26 W6 O1 72.3(5) . .
O32 W6 O1 71.2(5) . .
O39 W7 O33 103.8(7) . .
O39 W7 O26 99.7(8) . .
O33 W7 O26 92.9(6) . .
O39 W7 O5 102.4(8) . .
O33 W7 O5 87.3(6) . .
O26 W7 O5 157.3(6) . .
O39 W7 O25 99.9(7) . .
O33 W7 O25 156.3(6) . .
O26 W7 O25 84.1(6) . .
O5 W7 O25 86.6(6) . .
O39 W7 O1 170.8(7) . .
O33 W7 O1 83.0(5) . .
O26 W7 O1 73.5(5) . .
O5 W7 O1 84.0(5) . .
O25 W7 O1 73.5(4) . .
O38 W8 O27 102.7(7) . .
O38 W8 O23 101.0(7) . .
O27 W8 O23 156.3(6) . .
O38 W8 O11 101.7(7) . .
O27 W8 O11 87.9(6) . .
O23 W8 O11 89.0(6) . .
O38 W8 O17 101.1(7) . .
O27 W8 O17 87.3(6) . .
O23 W8 O17 86.5(6) . .
O11 W8 O17 157.2(5) . .
O38 W8 O19 172.8(6) . .
O27 W8 O19 72.8(5) . .
O23 W8 O19 83.8(5) . .
O11 W8 O19 72.9(5) . .
O17 W8 O19 84.4(5) . .
O37 W9 O18 103.7(7) . .
O37 W9 O7 101.4(7) . .
O18 W9 O7 89.5(6) . .
O37 W9 O17 101.0(7) . .
O18 W9 O17 155.2(6) . .
O7 W9 O17 86.1(6) . .
O37 W9 O28 102.0(7) . .
O18 W9 O28 89.7(7) . .
O7 W9 O28 156.1(6) . .
O17 W9 O28 84.7(7) . .
O37 W9 O31 173.2(6) . .
O18 W9 O31 72.7(5) . .
O7 W9 O31 73.1(4) . .
O17 W9 O31 82.6(5) . .
O28 W9 O31 84.0(5) . .
O40 W10 O28 102.5(8) . .
O40 W10 O32 102.7(8) . .
O28 W10 O32 90.4(6) . .
O40 W10 O23 102.1(8) . .
O28 W10 O23 83.6(6) . .
O32 W10 O23 155.1(6) . .
O40 W10 O25 100.8(7) . .
O28 W10 O25 156.4(6) . .
O32 W10 O25 87.7(6) . .
O23 W10 O25 88.2(6) . .
O40 W10 O1 172.3(7) . .
O28 W10 O1 84.0(5) . .
O32 W10 O1 72.8(5) . .
O23 W10 O1 82.5(5) . .
O25 W10 O1 72.9(5) . .
O13 Tb1 O13 140.6(6) . 6
O13 Tb1 O6 115.7(4) . .
O13 Tb1 O6 77.0(4) 6 .
O13 Tb1 O6 77.0(4) . 6
O13 Tb1 O6 115.7(4) 6 6
O6 Tb1 O6 143.9(6) . 6
O13 Tb1 O14 77.4(4) . 6
O13 Tb1 O14 71.7(4) 6 6
O6 Tb1 O14 140.1(4) . 6
O6 Tb1 O14 73.9(4) 6 6
O13 Tb1 O14 71.7(4) . .
O13 Tb1 O14 77.4(4) 6 .
O6 Tb1 O14 73.9(4) . .
O6 Tb1 O14 140.1(4) 6 .
O14 Tb1 O14 75.7(7) 6 .
O13 Tb1 O16 76.4(4) . .
O13 Tb1 O16 142.1(4) 6 .
O6 Tb1 O16 77.6(4) . .
O6 Tb1 O16 72.9(4) 6 .
O14 Tb1 O16 141.3(4) 6 .
O14 Tb1 O16 121.2(4) . .
O13 Tb1 O16 142.1(4) . 6
O13 Tb1 O16 76.4(4) 6 6
O6 Tb1 O16 72.9(4) . 6
O6 Tb1 O16 77.6(4) 6 6
O14 Tb1 O16 121.2(4) 6 6
O14 Tb1 O16 141.3(4) . 6
O16 Tb1 O16 69.5(6) . 6
O16 Fe1 O9 90.9(5) . .
O16 Fe1 O12 94.0(5) . .
O9 Fe1 O12 167.7(5) . .
O16 Fe1 O22 82.9(6) . .
O9 Fe1 O22 100.4(6) . .
O12 Fe1 O22 91.4(6) . .
O16 Fe1 O4 175.5(5) . .
O9 Fe1 O4 85.7(5) . .
O12 Fe1 O4 90.0(5) . .
O22 Fe1 O4 94.8(5) . .
O16 Fe1 O20 89.7(5) . .
O9 Fe1 O20 90.4(5) . .
O12 Fe1 O20 78.4(5) . .
O22 Fe1 O20 167.0(5) . .
O4 Fe1 O20 93.3(5) . .
O20 P1 O1 112.6(7) . .
O20 P1 O31 110.3(7) . .
O1 P1 O31 106.8(7) . .
O20 P1 O19 109.7(7) . .
O1 P1 O19 108.4(7) . .
O31 P1 O19 108.9(7) . .
P1 O1 W6 125.4(7) . .
P1 O1 W7 125.2(7) . .
W6 O1 W7 88.6(4) . .
P1 O1 W10 127.7(7) . .
W6 O1 W10 90.1(4) . .
W7 O1 W10 87.7(4) . .
W6 O2 W1 141.6(7) . .
W3 O3 W4 146.1(7) . .
W3 O4 Fe1 142.5(8) . .
W2 O5 W7 146.7(8) . .
W5 O6 Tb1 139.4(6) . .
W9 O7 W4 125.7(6) . .
W2 O8 W5 154.1(7) . .
W4 O9 Fe1 146.0(7) . .
W4 O10 W1 124.6(6) . .
W8 O11 W2 124.6(6) . .
W5 O12 Fe1 115.4(7) . .
W1 O13 Tb1 155.0(7) . .
W6 O14 Tb1 158.8(7) . .
W3 O15 W2 123.9(7) . .
C2 O16 Fe1 111.3(13) . .
C2 O16 Tb1 114.3(11) . .
Fe1 O16 Tb1 125.2(7) . .
W8 O17 W9 150.4(7) . .
W9 O18 W1 125.9(7) . .
P1 O19 W2 124.9(7) . .
P1 O19 W3 123.9(7) . .
W2 O19 W3 90.2(4) . .
P1 O19 W8 127.1(7) . .
W2 O19 W8 90.0(4) . .
W3 O19 W8 89.6(4) . .
P1 O20 Fe1 127.6(6) . .
P1 O20 W5 126.8(6) . .
Fe1 O20 W5 90.0(4) . .
C1 O22 Fe1 114.5(14) . .
W8 O23 W10 151.9(8) . .
W7 O25 W10 125.8(6) . .
W7 O26 W6 125.3(7) . .
W8 O27 W3 126.2(7) . .
W10 O28 W9 153.4(9) . .
P1 O31 W1 124.4(7) . .
P1 O31 W4 124.1(7) . .
W1 O31 W4 90.2(4) . .
P1 O31 W9 128.1(7) . .
W1 O31 W9 90.1(5) . .
W4 O31 W9 88.5(4) . .
W10 O32 W6 125.7(8) . .
W7 O33 W5 156.2(7) . .
O30 C1 O22 124(2) . .
O30 C1 C2 121(2) . .
O22 C1 C2 114.6(19) . .
O16 C2 C1 111.5(17) . .
O16 C2 C2 109.5(12) . 6
C1 C2 C2 117.2(13) . 6
C4 C3 N2 121(3) . .
C3 C4 N1 108.6(18) . .

loop_
_geom_bond_atom_site_label_1
_geom_bond_atom_site_label_2
_geom_bond_distance
_geom_bond_site_symmetry_2
W1 O21 1.749(15) .
W1 O13 1.745(12) .
W1 O2 1.901(11) .
W1 O10 1.978(12) .
W1 O18 2.049(13) .
W1 O31 2.430(13) .
W2 O29 1.685(14) .
W2 O8 1.790(12) .
W2 O5 1.921(13) .
W2 O11 1.971(14) .
W2 O15 1.999(14) .
W2 O19 2.408(12) .
W3 O24 1.681(14) .
W3 O4 1.793(11) .
W3 O3 1.890(15) .
W3 O15 1.904(14) .
W3 O27 1.969(14) .
W3 O19 2.456(13) .
W4 O36 1.706(13) .
W4 O9 1.807(10) .
W4 O10 1.924(13) .
W4 O3 1.938(14) .
W4 O7 1.979(12) .
W4 O31 2.447(12) .
W5 O35 1.739(12) .
W5 O6 1.784(11) .
W5 O12 1.817(12) .
W5 O33 1.973(14) .
W5 O8 2.109(12) .
W5 O20 2.428(11) .
W6 O34 1.758(15) .
W6 O14 1.746(13) .
W6 O2 1.944(12) .
W6 O26 1.965(16) .
W6 O32 2.056(15) .
W6 O1 2.462(12) .
W7 O39 1.709(12) .
W7 O33 1.868(14) .
W7 O26 1.900(15) .
W7 O5 1.894(14) .
W7 O25 1.944(14) .
W7 O1 2.455(11) .
W8 O38 1.740(15) .
W8 O27 1.898(14) .
W8 O23 1.894(15) .
W8 O11 1.898(15) .
W8 O17 1.919(18) .
W8 O19 2.437(12) .
W9 O37 1.707(14) .
W9 O18 1.856(14) .
W9 O7 1.889(13) .
W9 O17 1.928(18) .
W9 O28 1.905(18) .
W9 O31 2.484(13) .
W10 O40 1.713(16) .
W10 O28 1.917(18) .
W10 O32 1.888(16) .
W10 O23 1.939(16) .
W10 O25 1.910(13) .
W10 O1 2.500(12) .
Tb1 O13 2.378(12) .
Tb1 O13 2.378(12) 6
Tb1 O6 2.400(12) .
Tb1 O6 2.400(12) 6
Tb1 O14 2.394(13) 6
Tb1 O14 2.394(13) .
Tb1 O16 2.427(13) .
Tb1 O16 2.427(13) 6
Fe1 O16 1.936(13) .
Fe1 O9 1.978(12) .
Fe1 O12 2.011(14) .
Fe1 O22 2.011(14) .
Fe1 O4 2.015(12) .
Fe1 O20 2.139(11) .
P1 O20 1.517(11) .
P1 O1 1.514(11) .
P1 O31 1.535(14) .
P1 O19 1.555(12) .
O16 C2 1.41(2) .
O22 C1 1.27(2) .
O30 C1 1.23(2) .
C1 C2 1.55(3) .
C2 C2 1.54(4) 6
N1 C4 1.528(17) .
N2 C3 1.510(18) .
C3 C4 1.499(18) .

loop_
_platon_squeeze_void_nr
_platon_squeeze_void_average_x
_platon_squeeze_void_average_y
_platon_squeeze_void_average_z
_platon_squeeze_void_volume
_platon_squeeze_void_count_electrons
_platon_squeeze_void_content
1 0.000 0.000 -0.003 5869 3082 ' '
2 0.333 0.667 0.579 47 24 ' '
3 0.333 0.667 0.079 47 24 ' '
4 0.667 0.333 0.921 47 21 ' '
5 0.667 0.333 0.421 47 21 ' '
